data_9010276
loop_
_publ_author_name
'Dorsam, G.'
'Liebscher, A.'
'Franz, G.'
'Gottschalk, M.'

_publ_section_title
;
 Crystal chemistry of synthetic Ca2Al3Si3O12OH - Sr2Al3Si3O12OH
 solid solution series of zoisite and clinozoisite
 Sample: Run no. = Au21, X(Sr) = 1
;
_journal_name_full 'American Mineralogist'
_journal_page_first 1133
_journal_page_last 1147
_journal_paper_doi 10.2138/am.2007.2353
_journal_volume 92
_journal_year 2007
_chemical_compound_source Synthetic
_chemical_formula_sum 'Al3 H O13 Si3 Sr2'
_chemical_name_mineral Zoisite
_space_group_IT_number 62
_symmetry_space_group_name_Hall '-P 2ac 2n'
_symmetry_space_group_name_H-M 'P n m a'
_cell_angle_alpha 90
_cell_angle_beta 90
_cell_angle_gamma 90
_cell_length_a 16.3548
_cell_length_b 5.5985
_cell_length_c 10.2600
_cell_formula_units_Z 4
_cell_volume 939.430
_database_code_amcsd 0004397
_exptl_crystal_density_diffrn 3.885
_cod_original_formula_sum 'Sr2 Al3 Si3 O13 H'
_cod_database_code 9010276

loop_
_space_group_symop_operation_xyz
x,y,z
x,1/2-y,z
-x,1/2+y,-z
1/2-x,1/2+y,1/2+z
1/2+x,1/2-y,1/2-z
1/2+x,y,1/2-z
1/2-x,-y,1/2+z
-x,-y,-z

loop_
_atom_site_label
_atom_site_fract_x
_atom_site_fract_y
_atom_site_fract_z
SrA1 0.36850 0.25000 0.44210
SrA2 0.45700 0.25000 0.11050
Al1 0.25330 0.99440 0.19120
Al2 0.11020 0.75000 0.29770
Si1 0.08760 0.25000 0.10570
Si2 0.41240 0.75000 0.28230
Si3 0.16340 0.25000 0.43110
O1 0.13610 0.00400 0.14960
O2 0.10710 0.01930 0.41880
O3 0.36310 0.97930 0.24090
O4 0.22260 0.75000 0.29520
O5 0.23040 0.25000 0.31320
O6 0.27620 0.75000 0.05880
O7 0.00180 0.25000 0.15930
O8 0.00560 0.75000 0.28390
O9 0.41460 0.75000 0.45030
O10 0.27420 0.25000 0.08090
H 0.26000 0.25000 0.95000

loop_
_cod_related_entry_id
_cod_related_entry_database
_cod_related_entry_code
1 AMCSD 0004397
